data_1502620
loop_
_publ_author_name
'Lim, Hwan Jung'
'RajanBabu, T. V.'

_publ_section_title
;
 Ethylene in organic synthesis: a new route to anticholenergic
 pyrrolidinoindolines, and other molecules with all carbon-quaternary
 centers via asymmetric hydrovinylation.
;
_journal_issue 24
_journal_name_full 'Organic letters'
_journal_page_first 6596
_journal_page_last 6599
_journal_paper_doi 10.1021/ol203052y
_journal_volume 13
_journal_year 2011
_chemical_absolute_configuration unk
_chemical_compound_source 'synthesis as described'
_chemical_formula_moiety 'C14 H17 N1 O3'
_chemical_formula_sum 'C14 H17 N O3'
_chemical_formula_weight 247.29
_chemical_name_common 'RajanBabu 1717'
_chemical_name_systematic
;

 ?

;
_space_group_IT_number 19
_symmetry_cell_setting orthorhombic
_symmetry_Int_Tables_number 19
_symmetry_space_group_name_Hall 'P 2ac 2ab'
_symmetry_space_group_name_H-M 'P 21 21 21'
_atom_sites_solution_hydrogens geom
_atom_sites_solution_primary direct
_atom_sites_solution_secondary difmap
_audit_conform_dict_location ftp://ftp.iucr.org/pub/cif_core.dic
_audit_conform_dict_name cif_core.dic
_audit_conform_dict_version 2.4
_audit_creation_date 2010-08-06T16:56:37-00:00
_audit_creation_method 'WinGX routine CIF_UPDATE'
_cell_angle_alpha 90
_cell_angle_beta 90
_cell_angle_gamma 90
_cell_formula_units_Z 4
_cell_length_a 6.3728(1)
_cell_length_b 12.4132(1)
_cell_length_c 15.5812(2)
_cell_measurement_reflns_used 1662
_cell_measurement_temperature 150(2)
_cell_measurement_theta_max 27.485
_cell_measurement_theta_min 2.037
_cell_measurement_wavelength 0.71073
_cell_volume 1232.58(3)
_computing_cell_refinement 'HKL Scalepack (Otwinowski & Minor 1997)'
_computing_data_collection 'Collect (Nonius BV, 1997-2000)'
_computing_data_reduction 'HKL Denzo and Scalepack (Otwinowski & Minor 1997)'
_computing_molecular_graphics 'Ortep-3 for Windows (Farrugia, 1997)'
_computing_publication_material 'WinGX publication routines (Farrugia, 1999)'
_computing_structure_refinement 'SHELXL-97 (Sheldrick, 2008)'
_computing_structure_solution 'SHELXS-97 (Sheldrick, 2008)'
_diffrn_ambient_temperature 150(2)
_diffrn_detector_area_resol_mean 9
_diffrn_measured_fraction_theta_full 1
_diffrn_measured_fraction_theta_max 1
_diffrn_measurement_device '95mm CCD camera on \k-goniostat'
_diffrn_measurement_device_type 'Nonius KappaCCD'
_diffrn_measurement_method CCD
_diffrn_orient_matrix_type 'by Nonius Collect from scalepack cell'
_diffrn_orient_matrix_UB_11 -0.0398654
_diffrn_orient_matrix_UB_12 -0.0764467
_diffrn_orient_matrix_UB_13 -0.0119992
_diffrn_orient_matrix_UB_21 0.0992566
_diffrn_orient_matrix_UB_22 -0.0249131
_diffrn_orient_matrix_UB_23 0.0455747
_diffrn_orient_matrix_UB_31 -0.1148119
_diffrn_orient_matrix_UB_32 0.0050064
_diffrn_orient_matrix_UB_33 0.0435664
_diffrn_radiation_monochromator graphite
_diffrn_radiation_probe x-ray
_diffrn_radiation_type MoK\a
_diffrn_radiation_wavelength 0.71073
_diffrn_reflns_av_R_equivalents 0.046
_diffrn_reflns_limit_h_max 8
_diffrn_reflns_limit_h_min -8
_diffrn_reflns_limit_k_max 16
_diffrn_reflns_limit_k_min -15
_diffrn_reflns_limit_l_max 20
_diffrn_reflns_limit_l_min -20
_diffrn_reflns_number 37104
_diffrn_reflns_theta_full 27.46
_diffrn_reflns_theta_max 27.46
_diffrn_reflns_theta_min 2.1
_exptl_absorpt_coefficient_mu 0.094
_exptl_absorpt_correction_type none
_exptl_crystal_colour colourless
_exptl_crystal_density_diffrn 1.333
_exptl_crystal_density_method 'not measured'
_exptl_crystal_description 'rectangular block'
_exptl_crystal_F_000 528
_exptl_crystal_size_max 0.27
_exptl_crystal_size_mid 0.23
_exptl_crystal_size_min 0.19
_refine_diff_density_max 0.134
_refine_diff_density_min -0.219
_refine_diff_density_rms 0.048
_refine_ls_extinction_method none
_refine_ls_goodness_of_fit_ref 1.063
_refine_ls_hydrogen_treatment constr
_refine_ls_matrix_type full
_refine_ls_number_parameters 166
_refine_ls_number_reflns 2815
_refine_ls_number_restraints 0
_refine_ls_restrained_S_all 1.063
_refine_ls_R_factor_all 0.0442
_refine_ls_R_factor_gt 0.0328
_refine_ls_shift/su_max 0.001
_refine_ls_shift/su_mean 0
_refine_ls_structure_factor_coef Fsqd
_refine_ls_weighting_details 'w=1/[\s^2^(Fo^2^)+(0.0439P)^2^+0.1015P] where P=(Fo^2^+2Fc^2^)/3'
_refine_ls_weighting_scheme calc
_refine_ls_wR_factor_gt 0.0724
_refine_ls_wR_factor_ref 0.0798
_reflns_number_gt 2403
_reflns_number_total 2815
_reflns_threshold_expression >2\s(I)
_cod_data_source_file ol203052y_si_002.cif
_cod_data_source_block shelxl
_cod_original_sg_symbol_H-M P212121
_cod_database_code 1502620

loop_
_symmetry_equiv_pos_as_xyz
'x, y, z'
'-x+1/2, -y, z+1/2'
'x+1/2, -y+1/2, -z'
'-x, y+1/2, -z+1/2'

loop_
_atom_site_label
_atom_site_type_symbol
_atom_site_fract_x
_atom_site_fract_y
_atom_site_fract_z
_atom_site_U_iso_or_equiv
_atom_site_adp_type
_atom_site_occupancy
_atom_site_symmetry_multiplicity
_atom_site_calc_flag
_atom_site_refinement_flags
C1 C 1.0824(2) -0.04202(11) 0.93525(9) 0.0171(3) Uani 1 1 d .
C2 C 1.1896(2) -0.09643(11) 1.00002(8) 0.0200(3) Uani 1 1 d .
H2 H 1.1959 -0.0658 1.0559 0.024 Uiso 1 1 calc R
C3 C 1.2875(2) -0.19458(12) 0.98459(9) 0.0222(3) Uani 1 1 d .
H3 H 1.3588 -0.2306 1.0298 0.027 Uiso 1 1 calc R
C4 C 1.2813(2) -0.23995(11) 0.90337(9) 0.0234(3) Uani 1 1 d .
H4 H 1.3499 -0.3065 0.8925 0.028 Uiso 1 1 calc R
C5 C 1.1744(2) -0.18761(11) 0.83806(9) 0.0207(3) Uani 1 1 d .
H5 H 1.1695 -0.2186 0.7823 0.025 Uiso 1 1 calc R
C6 C 1.07430(19) -0.09000(11) 0.85374(9) 0.0169(3) Uani 1 1 d .
C7 C 0.7587(2) -0.01003(10) 0.78886(9) 0.0207(3) Uani 1 1 d .
C8 C 0.6552(2) -0.02839(12) 0.87466(9) 0.0234(3) Uani 1 1 d .
H8A H 0.681 -0.1038 0.8925 0.028 Uiso 1 1 calc R
H8B H 0.5018 -0.0193 0.8678 0.028 Uiso 1 1 calc R
C9 C 0.7311(2) 0.04712(12) 0.94630(9) 0.0240(3) Uani 1 1 d .
H9A H 0.6848 0.0174 1.0022 0.029 Uiso 1 1 calc R
H9B H 0.6622 0.118 0.9389 0.029 Uiso 1 1 calc R
C10 C 0.9708(2) 0.06461(11) 0.94961(9) 0.0189(3) Uani 1 1 d .
C11 C 1.0785(2) -0.02150(12) 0.70305(9) 0.0243(3) Uani 1 1 d .
H11A H 1.0558 -0.0848 0.6666 0.036 Uiso 1 1 calc R
H11B H 1.229 -0.0128 0.714 0.036 Uiso 1 1 calc R
H11C H 1.0247 0.0428 0.674 0.036 Uiso 1 1 calc R
C12 C 1.0277(3) 0.11907(12) 1.03562(9) 0.0272(3) Uani 1 1 d .
H12A H 0.9812 0.0734 1.0833 0.041 Uiso 1 1 calc R
H12B H 0.958 0.1893 1.0393 0.041 Uiso 1 1 calc R
H12C H 1.18 0.1291 1.0389 0.041 Uiso 1 1 calc R
C13 C 1.0338(2) 0.14755(11) 0.88109(9) 0.0196(3) Uani 1 1 d .
C14 C 1.3125(2) 0.21733(12) 0.79683(10) 0.0289(3) Uani 1 1 d .
H14A H 1.236 0.2059 0.743 0.043 Uiso 1 1 calc R
H14B H 1.4628 0.2061 0.7871 0.043 Uiso 1 1 calc R
H14C H 1.2888 0.2911 0.817 0.043 Uiso 1 1 calc R
N N 0.96760(17) -0.03608(9) 0.78488(7) 0.0184(2) Uani 1 1 d .
O1 O 0.66574(16) 0.02587(8) 0.72600(7) 0.0290(3) Uani 1 1 d .
O2 O 0.91731(16) 0.21529(8) 0.85258(7) 0.0290(3) Uani 1 1 d .
O3 O 1.23812(15) 0.14167(7) 0.86096(6) 0.0235(2) Uani 1 1 d .

loop_
_atom_site_aniso_label
_atom_site_aniso_U_11
_atom_site_aniso_U_22
_atom_site_aniso_U_33
_atom_site_aniso_U_23
_atom_site_aniso_U_13
_atom_site_aniso_U_12
C1 0.0149(6) 0.0174(6) 0.0191(7) 0.0011(5) 0.0014(5) -0.0025(5)
C2 0.0191(7) 0.0228(7) 0.0180(7) 0.0028(6) -0.0014(6) -0.0023(6)
C3 0.0175(7) 0.0231(7) 0.0261(7) 0.0068(6) -0.0023(6) -0.0011(6)
C4 0.0180(7) 0.0192(7) 0.0330(8) 0.0009(6) 0.0005(6) 0.0014(6)
C5 0.0185(7) 0.0210(7) 0.0226(7) -0.0016(6) 0.0009(6) -0.0016(6)
C6 0.0139(6) 0.0184(6) 0.0184(6) 0.0021(6) -0.0008(5) -0.0031(5)
C7 0.0193(6) 0.0190(7) 0.0237(7) -0.0014(6) -0.0043(6) -0.0018(5)
C8 0.0156(6) 0.0253(7) 0.0292(8) 0.0034(6) 0.0001(6) 0.0004(6)
C9 0.0222(7) 0.0270(8) 0.0228(7) 0.0019(6) 0.0040(6) 0.0045(6)
C10 0.0208(7) 0.0194(7) 0.0165(7) 0.0002(5) 0.0005(6) 0.0016(5)
C11 0.0292(8) 0.0261(8) 0.0175(7) 0.0004(6) 0.0033(6) -0.0015(6)
C12 0.0391(9) 0.0232(8) 0.0195(7) -0.0030(6) -0.0009(6) 0.0030(7)
C13 0.0235(7) 0.0177(7) 0.0177(7) -0.0020(5) -0.0006(6) 0.0009(6)
C14 0.0324(8) 0.0262(8) 0.0280(8) 0.0066(6) 0.0036(7) -0.0054(6)
N 0.0187(6) 0.0207(6) 0.0159(6) 0.0013(5) -0.0012(5) 0.0007(5)
O1 0.0257(5) 0.0348(6) 0.0266(6) 0.0027(5) -0.0082(5) 0.0041(5)
O2 0.0316(6) 0.0255(6) 0.0299(6) 0.0073(5) 0.0011(5) 0.0074(5)
O3 0.0221(5) 0.0211(5) 0.0275(5) 0.0063(4) 0.0018(4) -0.0030(4)

loop_
_atom_type_symbol
_atom_type_description
_atom_type_scat_dispersion_real
_atom_type_scat_dispersion_imag
_atom_type_scat_source
C C 0.0033 0.0016 'International Tables Vol C Tables 4.2.6.8 and 6.1.1.4'
H H 0 0 'International Tables Vol C Tables 4.2.6.8 and 6.1.1.4'
N N 0.0061 0.0033 'International Tables Vol C Tables 4.2.6.8 and 6.1.1.4'
O O 0.0106 0.006 'International Tables Vol C Tables 4.2.6.8 and 6.1.1.4'

loop_
_geom_angle_atom_site_label_1
_geom_angle_atom_site_label_2
_geom_angle_atom_site_label_3
_geom_angle
C2 C1 C6 117.89(12)
C2 C1 C10 123.04(12)
C6 C1 C10 119.05(12)
C3 C2 C1 121.31(12)
C3 C2 H2 119.3
C1 C2 H2 119.3
C4 C3 C2 120.09(13)
C4 C3 H3 120
C2 C3 H3 120
C3 C4 C5 119.60(13)
C3 C4 H4 120.2
C5 C4 H4 120.2
C4 C5 C6 120.31(13)
C4 C5 H5 119.8
C6 C5 H5 119.8
C5 C6 C1 120.77(12)
C5 C6 N 119.47(12)
C1 C6 N 119.72(12)
O1 C7 N 121.18(13)
O1 C7 C8 123.41(13)
N C7 C8 115.41(12)
C7 C8 C9 114.47(12)
C7 C8 H8A 108.6
C9 C8 H8A 108.6
C7 C8 H8B 108.6
C9 C8 H8B 108.6
H8A C8 H8B 107.6
C8 C9 C10 114.95(12)
C8 C9 H9A 108.5
C10 C9 H9A 108.5
C8 C9 H9B 108.5
C10 C9 H9B 108.5
H9A C9 H9B 107.5
C1 C10 C13 111.03(11)
C1 C10 C9 109.64(11)
C13 C10 C9 109.26(12)
C1 C10 C12 113.53(11)
C13 C10 C12 104.37(11)
C9 C10 C12 108.84(12)
N C11 H11A 109.5
N C11 H11B 109.5
H11A C11 H11B 109.5
N C11 H11C 109.5
H11A C11 H11C 109.5
H11B C11 H11C 109.5
C10 C12 H12A 109.5
C10 C12 H12B 109.5
H12A C12 H12B 109.5
C10 C12 H12C 109.5
H12A C12 H12C 109.5
H12B C12 H12C 109.5
O2 C13 O3 123.31(13)
O2 C13 C10 124.18(13)
O3 C13 C10 112.33(11)
O3 C14 H14A 109.5
O3 C14 H14B 109.5
H14A C14 H14B 109.5
O3 C14 H14C 109.5
H14A C14 H14C 109.5
H14B C14 H14C 109.5
C7 N C6 122.40(11)
C7 N C11 118.50(11)
C6 N C11 118.57(11)
C13 O3 C14 116.29(11)

loop_
_geom_bond_atom_site_label_1
_geom_bond_atom_site_label_2
_geom_bond_distance
C1 C2 1.3933(19)
C1 C6 1.4037(19)
C1 C10 1.5194(19)
C2 C3 1.390(2)
C2 H2 0.95
C3 C4 1.386(2)
C3 H3 0.95
C4 C5 1.386(2)
C4 H4 0.95
C5 C6 1.3910(19)
C5 H5 0.95
C6 N 1.4358(17)
C7 O1 1.2282(16)
C7 N 1.3714(18)
C7 C8 1.508(2)
C8 C9 1.536(2)
C8 H8A 0.99
C8 H8B 0.99
C9 C10 1.5435(19)
C9 H9A 0.99
C9 H9B 0.99
C10 C13 1.5366(19)
C10 C12 1.5443(19)
C11 N 1.4689(17)
C11 H11A 0.98
C11 H11B 0.98
C11 H11C 0.98
C12 H12A 0.98
C12 H12B 0.98
C12 H12C 0.98
C13 O2 1.2065(16)
C13 O3 1.3412(18)
C14 O3 1.4508(16)
C14 H14A 0.98
C14 H14B 0.98
C14 H14C 0.98

loop_
_geom_torsion_atom_site_label_1
_geom_torsion_atom_site_label_2
_geom_torsion_atom_site_label_3
_geom_torsion_atom_site_label_4
_geom_torsion
C6 C1 C2 C3 0.66(19)
C10 C1 C2 C3 179.13(12)
C1 C2 C3 C4 0.5(2)
C2 C3 C4 C5 -0.9(2)
C3 C4 C5 C6 0.2(2)
C4 C5 C6 C1 1.03(19)
C4 C5 C6 N 178.88(12)
C2 C1 C6 C5 -1.42(18)
C10 C1 C6 C5 -179.96(12)
C2 C1 C6 N -179.27(11)
C10 C1 C6 N 2.19(18)
O1 C7 C8 C9 -111.78(15)
N C7 C8 C9 68.09(16)
C7 C8 C9 C10 -43.43(17)
C2 C1 C10 C13 130.12(13)
C6 C1 C10 C13 -51.42(16)
C2 C1 C10 C9 -109.06(15)
C6 C1 C10 C9 69.40(15)
C2 C1 C10 C12 12.90(18)
C6 C1 C10 C12 -168.64(12)
C8 C9 C10 C1 -42.17(16)
C8 C9 C10 C13 79.72(14)
C8 C9 C10 C12 -166.90(11)
C1 C10 C13 O2 145.93(13)
C9 C10 C13 O2 24.88(19)
C12 C10 C13 O2 -91.39(16)
C1 C10 C13 O3 -38.80(16)
C9 C10 C13 O3 -159.85(11)
C12 C10 C13 O3 83.88(13)
O1 C7 N C6 -172.37(12)
C8 C7 N C6 7.76(18)
O1 C7 N C11 -0.81(19)
C8 C7 N C11 179.32(12)
C5 C6 N C7 122.50(14)
C1 C6 N C7 -59.62(17)
C5 C6 N C11 -49.05(17)
C1 C6 N C11 128.82(13)
O2 C13 O3 C14 -4.49(19)
C10 C13 O3 C14 -179.81(11)
